data_2016604
loop_
_publ_author_name
'Pruka\/la, Wies\/law'
'Pruka\/la, Dorota'
'Kubicki, Maciej'

_publ_section_title
;
 Isomorphism in
 1-(2-halidobenzyl)-4-[(<i>E</i>)-2-(3-hydroxyphenyl)ethenyl]pyridinium
 halide hemihydrates (halide = Cl, Br)
;
_journal_coeditor_code LN3095
_journal_issue 5
_journal_name_full 'Acta Crystallographica Section C'
_journal_page_first o269
_journal_page_last o271
_journal_paper_doi 10.1107/S0108270108009037
_journal_volume 64
_journal_year 2008
_chemical_formula_iupac 'C20 H17 Cl N O + , Cl - , 0.5H2 O'
_chemical_formula_moiety 'C20 H17 Cl N O + , Cl - , 0.5H2 O'
_chemical_formula_sum 'C20 H18 Cl2 N O1.5'
_chemical_formula_weight 367.25
_chemical_name_systematic
;
1-(2-chlorobenzyl)-4-[(E)-2-(3-hydroxyphenyl)ethenyl]pyridinium chloride
hemihydrate
;
_space_group_IT_number 15
_symmetry_cell_setting monoclinic
_symmetry_space_group_name_Hall '-I 2ya'
_symmetry_space_group_name_H-M 'I 1 2/a 1'
_atom_sites_solution_hydrogens geom
_atom_sites_solution_primary direct
_atom_sites_solution_secondary difmap
_audit_creation_method SHELXL97
_cell_angle_alpha 90.00
_cell_angle_beta 91.358(6)
_cell_angle_gamma 90.00
_cell_formula_units_Z 8
_cell_length_a 15.6100(12)
_cell_length_b 13.2847(10)
_cell_length_c 17.2233(13)
_cell_measurement_reflns_used 4084
_cell_measurement_temperature 295.0(10)
_cell_measurement_theta_max 24
_cell_measurement_theta_min 3
_cell_volume 3570.7(5)
_computing_cell_refinement 'CrysAlis RED (Oxford Diffraction, 2007)'
_computing_data_collection 'CrysAlis CCD (Oxford Diffraction, 2007)'
_computing_data_reduction 'CrysAlis RED (Oxford Diffraction, 2007)'
_computing_molecular_graphics 'XP (Siemens, 1989)'
_computing_publication_material 'SHELXL97 (Sheldrick, 2008)'
_computing_structure_refinement 'SHELXL97 (Sheldrick, 2008)'
_computing_structure_solution 'SHELXS97 (Sheldrick, 2008)'
_diffrn_ambient_temperature 295.0(10)
_diffrn_measured_fraction_theta_full 0.988
_diffrn_measured_fraction_theta_max 0.988
_diffrn_measurement_device_type 'Kuma KM4 CCD area-detector'
_diffrn_measurement_method \w
_diffrn_radiation_monochromator graphite
_diffrn_radiation_source 'fine-focus sealed tube'
_diffrn_radiation_type MoK\a
_diffrn_radiation_wavelength 0.71073
_diffrn_reflns_av_R_equivalents 0.0171
_diffrn_reflns_av_sigmaI/netI 0.0224
_diffrn_reflns_limit_h_max 18
_diffrn_reflns_limit_h_min -18
_diffrn_reflns_limit_k_max 16
_diffrn_reflns_limit_k_min -16
_diffrn_reflns_limit_l_max 17
_diffrn_reflns_limit_l_min -20
_diffrn_reflns_number 10549
_diffrn_reflns_theta_full 25.00
_diffrn_reflns_theta_max 25.50
_diffrn_reflns_theta_min 2.37
_exptl_absorpt_coefficient_mu 0.373
_exptl_absorpt_correction_T_max 0.928
_exptl_absorpt_correction_T_min 0.903
_exptl_absorpt_correction_type multi-scan
_exptl_absorpt_process_details '(CrysAlis RED; Oxford Diffraction, 2007)'
_exptl_crystal_colour colourless
_exptl_crystal_density_diffrn 1.366
_exptl_crystal_density_method 'not measured'
_exptl_crystal_description block
_exptl_crystal_F_000 1528
_exptl_crystal_size_max 0.3
_exptl_crystal_size_mid 0.2
_exptl_crystal_size_min 0.2
_refine_diff_density_max 0.217
_refine_diff_density_min -0.267
_refine_ls_extinction_method none
_refine_ls_goodness_of_fit_ref 1.210
_refine_ls_hydrogen_treatment mixed
_refine_ls_matrix_type full
_refine_ls_number_parameters 294
_refine_ls_number_reflns 3288
_refine_ls_number_restraints 1
_refine_ls_restrained_S_all 1.210
_refine_ls_R_factor_all 0.0616
_refine_ls_R_factor_gt 0.0362
_refine_ls_shift/su_max 0.001
_refine_ls_shift/su_mean 0.000
_refine_ls_structure_factor_coef Fsqd
_refine_ls_weighting_details 'calc w = 1/[\s^2^(Fo^2^)+(0.05P)^2^] where P=(Fo^2^+2Fc^2^)/3'
_refine_ls_weighting_scheme calc
_refine_ls_wR_factor_gt 0.0929
_refine_ls_wR_factor_ref 0.1039
_reflns_number_gt 2229
_reflns_number_total 3288
_reflns_threshold_expression I>2\s(I)
_cod_data_source_file ln3095.cif
_cod_data_source_block I
_cod_original_sg_symbol_H-M 'I 2/a'
_cod_database_code 2016604
_cod_database_fobs_code 2016604

loop_
_symmetry_equiv_pos_as_xyz
'x, y, z'
'-x+1/2, y, -z'
'x+1/2, y+1/2, z+1/2'
'-x+1, y+1/2, -z+1/2'
'-x, -y, -z'
'x-1/2, -y, z'
'-x+1/2, -y+1/2, -z+1/2'
'x, -y+1/2, z+1/2'

loop_
_atom_site_type_symbol
_atom_site_label
_atom_site_fract_x
_atom_site_fract_y
_atom_site_fract_z
_atom_site_U_iso_or_equiv
_atom_site_adp_type
_atom_site_calc_flag
_atom_site_refinement_flags
_atom_site_occupancy
O O1W 0.7500 0.3423(2) 0.5000 0.0880(8) Uani d S 1
H H1WA 0.716(2) 0.300(3) 0.531(2) 0.160(14) Uiso d . 1
C C1 0.78397(12) 0.62420(14) 0.10035(10) 0.0491(5) Uani d . 1
Cl Cl1 0.71821(4) 0.72679(4) 0.11712(4) 0.0811(2) Uani d . 1
C C2 0.86727(13) 0.64177(17) 0.07922(11) 0.0561(5) Uani d . 1
H H2 0.8844(12) 0.7080(16) 0.0739(11) 0.055(5) Uiso d . 1
C C3 0.92080(15) 0.56250(18) 0.06680(12) 0.0615(6) Uani d . 1
H H3 0.9804(13) 0.5769(15) 0.0515(11) 0.061(6) Uiso d . 1
C C4 0.89226(15) 0.46597(19) 0.07464(13) 0.0657(6) Uani d . 1
H H4 0.9292(13) 0.4077(16) 0.0669(12) 0.070(6) Uiso d . 1
C C5 0.80819(14) 0.44776(16) 0.09495(12) 0.0564(5) Uani d . 1
H H5 0.7890(13) 0.3781(16) 0.1002(11) 0.069(6) Uiso d . 1
C C6 0.75284(12) 0.52680(14) 0.10841(10) 0.0459(5) Uani d . 1
C C7 0.66198(14) 0.50636(18) 0.13054(12) 0.0543(5) Uani d . 1
H H7A 0.6465(12) 0.4365(16) 0.1201(11) 0.061(6) Uiso d . 1
H H7B 0.6220(13) 0.5541(16) 0.1070(11) 0.059(6) Uiso d . 1
N N8 0.64949(9) 0.51866(12) 0.21565(8) 0.0471(4) Uani d . 1
C C9 0.59245(13) 0.58583(16) 0.24177(13) 0.0558(5) Uani d . 1
H H9 0.5610(14) 0.6265(16) 0.2018(13) 0.072(6) Uiso d . 1
C C10 0.57958(14) 0.59714(16) 0.31935(12) 0.0570(5) Uani d . 1
H H10 0.5376(12) 0.6412(15) 0.3363(11) 0.057(6) Uiso d . 1
C C11 0.62580(12) 0.54012(14) 0.37345(11) 0.0480(5) Uani d . 1
C C12 0.68355(13) 0.47080(17) 0.34404(12) 0.0529(5) Uani d . 1
H H12 0.7124(12) 0.4296(14) 0.3758(11) 0.045(5) Uiso d . 1
C C13 0.69390(13) 0.46087(16) 0.26622(12) 0.0510(5) Uani d . 1
H H13 0.7319(13) 0.4147(17) 0.2441(11) 0.068(6) Uiso d . 1
C C14 0.61720(13) 0.55005(16) 0.45695(12) 0.0533(5) Uani d . 1
H H14 0.6555(13) 0.5085(15) 0.4908(12) 0.067(6) Uiso d . 1
C C15 0.55798(13) 0.60570(15) 0.49147(11) 0.0494(5) Uani d . 1
H H15 0.5157(12) 0.6448(15) 0.4591(11) 0.062(6) Uiso d . 1
C C16 0.54635(11) 0.61733(13) 0.57538(11) 0.0452(5) Uani d . 1
C C17 0.48510(13) 0.68467(14) 0.60095(11) 0.0496(5) Uani d . 1
H H17 0.4497(12) 0.7204(14) 0.5625(11) 0.052(5) Uiso d . 1
C C18 0.47185(12) 0.69927(14) 0.67949(12) 0.0507(5) Uani d . 1
O O18 0.41092(11) 0.76638(12) 0.70035(10) 0.0728(5) Uani d D 1
H H18 0.4022(15) 0.7635(17) 0.7475(6) 0.073(8) Uiso d D 1
C C19 0.52022(13) 0.64576(16) 0.73299(12) 0.0562(5) Uani d . 1
H H19 0.5119(11) 0.6536(14) 0.7852(12) 0.053(5) Uiso d . 1
C C20 0.58050(14) 0.57837(19) 0.70838(13) 0.0638(6) Uani d . 1
H H20 0.6134(15) 0.5416(17) 0.7443(13) 0.078(7) Uiso d . 1
C C21 0.59357(13) 0.56333(18) 0.63016(12) 0.0556(5) Uani d . 1
H H21 0.6331(12) 0.5156(15) 0.6163(10) 0.056(6) Uiso d . 1
Cl Cl2 0.38041(4) 0.75662(5) 0.87690(4) 0.0856(3) Uani d . 1

loop_
_atom_site_aniso_label
_atom_site_aniso_U_11
_atom_site_aniso_U_22
_atom_site_aniso_U_33
_atom_site_aniso_U_12
_atom_site_aniso_U_13
_atom_site_aniso_U_23
O1W 0.107(2) 0.0766(17) 0.0819(17) 0.000 0.0285(15) 0.000
C1 0.0563(12) 0.0455(11) 0.0456(11) 0.0052(9) 0.0027(9) -0.0003(9)
Cl1 0.0802(4) 0.0513(3) 0.1126(5) 0.0128(3) 0.0217(4) -0.0001(3)
C2 0.0639(14) 0.0511(12) 0.0535(12) -0.0068(11) 0.0075(10) 0.0036(11)
C3 0.0552(13) 0.0774(16) 0.0522(12) 0.0004(12) 0.0107(11) 0.0031(12)
C4 0.0687(15) 0.0697(15) 0.0595(14) 0.0204(12) 0.0179(11) 0.0048(12)
C5 0.0707(14) 0.0472(12) 0.0517(12) 0.0032(11) 0.0102(10) 0.0006(10)
C6 0.0514(11) 0.0491(11) 0.0372(9) -0.0027(9) 0.0018(8) -0.0025(9)
C7 0.0546(13) 0.0592(14) 0.0491(12) -0.0075(11) 0.0012(10) -0.0037(11)
N8 0.0448(9) 0.0486(9) 0.0483(9) -0.0056(7) 0.0059(7) 0.0008(8)
C9 0.0569(13) 0.0585(13) 0.0520(12) 0.0051(10) 0.0032(10) 0.0012(11)
C10 0.0602(13) 0.0542(12) 0.0570(13) 0.0092(10) 0.0071(11) -0.0023(11)
C11 0.0481(11) 0.0465(11) 0.0494(11) -0.0091(9) 0.0039(9) 0.0015(9)
C12 0.0477(12) 0.0561(12) 0.0551(12) -0.0014(9) 0.0035(10) 0.0126(11)
C13 0.0465(11) 0.0498(12) 0.0572(12) -0.0001(9) 0.0116(10) 0.0069(10)
C14 0.0533(12) 0.0557(12) 0.0513(12) -0.0061(10) 0.0064(10) 0.0017(10)
C15 0.0531(12) 0.0468(11) 0.0482(11) -0.0104(9) 0.0011(10) 0.0031(10)
C16 0.0476(11) 0.0404(10) 0.0477(11) -0.0108(8) 0.0002(9) 0.0009(9)
C17 0.0565(12) 0.0416(10) 0.0506(12) -0.0058(9) -0.0036(10) 0.0065(10)
C18 0.0517(12) 0.0430(10) 0.0575(12) -0.0055(9) 0.0025(10) -0.0034(10)
O18 0.0873(12) 0.0669(10) 0.0647(11) 0.0217(8) 0.0107(9) -0.0025(9)
C19 0.0592(13) 0.0678(14) 0.0418(12) -0.0035(11) 0.0042(10) -0.0027(11)
C20 0.0550(13) 0.0836(16) 0.0525(13) 0.0070(12) -0.0041(11) 0.0055(12)
C21 0.0489(12) 0.0643(14) 0.0537(13) 0.0047(10) 0.0051(10) 0.0011(11)
Cl2 0.0931(5) 0.0774(4) 0.0883(5) -0.0237(3) 0.0430(4) -0.0245(3)

loop_
_atom_type_symbol
_atom_type_description
_atom_type_scat_dispersion_real
_atom_type_scat_dispersion_imag
_atom_type_scat_source
C C 0.0033 0.0016 'International Tables Vol C Tables 4.2.6.8 and 6.1.1.4'
H H 0.0000 0.0000 'International Tables Vol C Tables 4.2.6.8 and 6.1.1.4'
N N 0.0061 0.0033 'International Tables Vol C Tables 4.2.6.8 and 6.1.1.4'
O O 0.0106 0.0060 'International Tables Vol C Tables 4.2.6.8 and 6.1.1.4'
Cl Cl 0.1484 0.1585 'International Tables Vol C Tables 4.2.6.8 and 6.1.1.4'

loop_
_geom_angle_atom_site_label_1
_geom_angle_atom_site_label_2
_geom_angle_atom_site_label_3
_geom_angle
C2 C1 C6 121.20(18)
C2 C1 Cl1 118.47(16)
C6 C1 Cl1 120.34(15)
C3 C2 C1 119.7(2)
C3 C2 H2 122.7(12)
C1 C2 H2 117.6(12)
C2 C3 C4 120.5(2)
C2 C3 H3 118.4(12)
C4 C3 H3 121.2(12)
C3 C4 C5 120.1(2)
C3 C4 H4 122.4(12)
C5 C4 H4 117.5(12)
C6 C5 C4 120.6(2)
C6 C5 H5 120.6(12)
C4 C5 H5 118.8(12)
C5 C6 C1 117.95(18)
C5 C6 C7 120.18(18)
C1 C6 C7 121.86(18)
N8 C7 C6 112.06(16)
N8 C7 H7A 104.4(11)
C6 C7 H7A 110.9(11)
N8 C7 H7B 103.9(12)
C6 C7 H7B 112.2(12)
H7A C7 H7B 113.0(17)
C13 N8 C9 119.88(17)
C13 N8 C7 119.83(17)
C9 N8 C7 120.27(17)
N8 C9 C10 121.0(2)
N8 C9 H9 116.6(12)
C10 C9 H9 122.4(12)
C9 C10 C11 120.7(2)
C9 C10 H10 119.8(12)
C11 C10 H10 119.4(12)
C10 C11 C12 116.54(18)
C10 C11 C14 123.74(19)
C12 C11 C14 119.72(19)
C13 C12 C11 121.0(2)
C13 C12 H12 118.5(12)
C11 C12 H12 120.4(12)
N8 C13 C12 120.8(2)
N8 C13 H13 115.6(12)
C12 C13 H13 123.6(12)
C15 C14 C11 124.9(2)
C15 C14 H14 117.4(12)
C11 C14 H14 117.5(12)
C14 C15 C16 126.8(2)
C14 C15 H15 119.7(11)
C16 C15 H15 113.5(11)
C21 C16 C17 118.51(18)
C21 C16 C15 122.68(18)
C17 C16 C15 118.80(18)
C18 C17 C16 121.28(19)
C18 C17 H17 120.0(11)
C16 C17 H17 118.7(11)
O18 C18 C19 122.59(18)
O18 C18 C17 118.13(19)
C19 C18 C17 119.28(19)
C18 O18 H18 111.2(17)
C20 C19 C18 119.96(19)
C20 C19 H19 119.3(12)
C18 C19 H19 120.7(12)
C19 C20 C21 120.9(2)
C19 C20 H20 120.5(14)
C21 C20 H20 118.6(14)
C20 C21 C16 120.1(2)
C20 C21 H21 117.8(12)
C16 C21 H21 122.0(12)

loop_
_geom_bond_atom_site_label_1
_geom_bond_atom_site_label_2
_geom_bond_distance
O1W H1WA 0.95(3)
C1 C2 1.378(3)
C1 C6 1.390(2)
C1 Cl1 1.7346(19)
C2 C3 1.364(3)
C2 H2 0.93(2)
C3 C4 1.365(3)
C3 H3 0.99(2)
C4 C5 1.387(3)
C4 H4 0.98(2)
C5 C6 1.383(3)
C5 H5 0.98(2)
C6 C7 1.502(3)
C7 N8 1.492(2)
C7 H7A 0.97(2)
C7 H7B 0.97(2)
N8 C13 1.342(2)
N8 C9 1.346(2)
C9 C10 1.364(3)
C9 H9 0.99(2)
C10 C11 1.389(3)
C10 H10 0.93(2)
C11 C12 1.392(3)
C11 C14 1.454(3)
C12 C13 1.360(3)
C12 H12 0.888(19)
C13 H13 0.94(2)
C14 C15 1.334(3)
C14 H14 0.99(2)
C15 C16 1.469(3)
C15 H15 1.00(2)
C16 C21 1.384(3)
C16 C17 1.389(3)
C17 C18 1.387(3)
C17 H17 0.976(19)
C18 O18 1.358(2)
C18 C19 1.375(3)
O18 H18 0.827(10)
C19 C20 1.373(3)
C19 H19 0.918(19)
C20 C21 1.382(3)
C20 H20 0.93(2)
C21 H21 0.920(19)

loop_
_geom_torsion_atom_site_label_1
_geom_torsion_atom_site_label_2
_geom_torsion_atom_site_label_3
_geom_torsion_atom_site_label_4
_geom_torsion
C6 C1 C2 C3 -0.8(3)
Cl1 C1 C2 C3 179.02(16)
C1 C2 C3 C4 0.4(3)
C2 C3 C4 C5 0.4(3)
C3 C4 C5 C6 -0.8(3)
C4 C5 C6 C1 0.5(3)
C4 C5 C6 C7 -179.87(19)
C2 C1 C6 C5 0.3(3)
Cl1 C1 C6 C5 -179.49(14)
C2 C1 C6 C7 -179.31(18)
Cl1 C1 C6 C7 0.9(3)
C5 C6 C7 N8 101.2(2)
C1 C6 C7 N8 -79.2(2)
C6 C7 N8 C13 -60.6(2)
C6 C7 N8 C9 121.0(2)
C13 N8 C9 C10 0.8(3)
C7 N8 C9 C10 179.23(19)
N8 C9 C10 C11 0.7(3)
C9 C10 C11 C12 -1.2(3)
C9 C10 C11 C14 178.26(19)
C10 C11 C12 C13 0.5(3)
C14 C11 C12 C13 -179.03(18)
C9 N8 C13 C12 -1.5(3)
C7 N8 C13 C12 179.99(17)
C11 C12 C13 N8 0.9(3)
C10 C11 C14 C15 8.0(3)
C12 C11 C14 C15 -172.49(19)
C11 C14 C15 C16 179.44(17)
C14 C15 C16 C21 -5.3(3)
C14 C15 C16 C17 175.16(19)
C21 C16 C17 C18 1.0(3)
C15 C16 C17 C18 -179.48(17)
C16 C17 C18 O18 179.94(17)
C16 C17 C18 C19 -0.2(3)
O18 C18 C19 C20 179.5(2)
C17 C18 C19 C20 -0.3(3)
C18 C19 C20 C21 0.1(3)
C19 C20 C21 C16 0.8(3)
C17 C16 C21 C20 -1.3(3)
C15 C16 C21 C20 179.22(18)

loop_
_cod_related_entry_id
_cod_related_entry_database
_cod_related_entry_code
1 ChemSpider 30654101
